data_7039370
loop_
_publ_author_name
'Stacey, Oliver J.'
'Ward, Benjamin D.'
'Coles, Simon J.'
'Horton, Peter N.'
'Pope, Simon J. A.'

_publ_section_title
;
 Chromophore-labelled, luminescent platinum complexes: syntheses,
 structures, and spectroscopic properties.
;
_journal_issue 25
_journal_name_full 'Dalton transactions (Cambridge, England : 2003)'
_journal_page_first 10297
_journal_page_last 10307
_journal_paper_doi 10.1039/c6dt01335j
_journal_volume 45
_journal_year 2016
_chemical_formula_moiety 'C46 H44 N2 O3 Pt, 0.5(C7 H8)'
_chemical_formula_sum 'C49.5 H48 N2 O3 Pt'
_chemical_formula_weight 913.99
_space_group_crystal_system triclinic
_space_group_IT_number 2
_space_group_name_Hall '-P 1'
_space_group_name_H-M_alt 'P -1'
_symmetry_space_group_name_Hall '-P 1'
_symmetry_space_group_name_H-M 'P -1'
_atom_sites_solution_hydrogens geom
_audit_creation_method SHELXL-2014/7
_audit_update_record
;
2015-12-21 deposited with the CCDC.
2016-05-16 downloaded from the CCDC.
;
_cell_angle_alpha 77.279(3)
_cell_angle_beta 83.655(3)
_cell_angle_gamma 76.145(3)
_cell_formula_units_Z 2
_cell_length_a 8.9153(5)
_cell_length_b 12.6111(9)
_cell_length_c 18.5893(13)
_cell_measurement_reflns_used 26819
_cell_measurement_temperature 100(2)
_cell_measurement_theta_max 27.5
_cell_measurement_theta_min 2.4
_cell_volume 1975.7(2)
_computing_cell_refinement
;
Rigaku CrystalClear-SM Expert 3.1 b27
;
_computing_data_collection
;
Rigaku CrystalClear-SM Expert 3.1 b27
;
_computing_data_reduction
;
Rigaku CrystalClear-SM Expert 3.1 b27
;
_computing_molecular_graphics 'ORTEP3 for Windows (Farrugia, 1997)'
_computing_publication_material 'WINGX (Farrugia, 1998)'
_computing_structure_refinement 'SHELXL-2014/7 (Sheldrick, 2014)'
_computing_structure_solution 'SUPERFLIP (Palatinus & Chapuis, 2007'
_diffrn_ambient_temperature 100(2)
_diffrn_detector 'CCD plate'
_diffrn_detector_area_resol_mean 28.5714
_diffrn_detector_type 'Rigaku HG Saturn724+ (2x2 bin mode)'
_diffrn_measured_fraction_theta_full 0.997
_diffrn_measured_fraction_theta_max 0.993
_diffrn_measurement_device 'four-circle \k goniometer'
_diffrn_measurement_device_type 'Rigaku AFC12 (Right)'
_diffrn_measurement_method 'profile data from \w-scans'
_diffrn_measurement_specimen_support 'MiTeGen MicroMesh'
_diffrn_radiation_collimation 'Confocal mirrors, HF Varimax '
_diffrn_radiation_type MoK\a
_diffrn_radiation_wavelength 0.71075
_diffrn_reflns_av_R_equivalents 0.0484
_diffrn_reflns_av_unetI/netI 0.0364
_diffrn_reflns_Laue_measured_fraction_full 0.997
_diffrn_reflns_Laue_measured_fraction_max 0.993
_diffrn_reflns_limit_h_max 11
_diffrn_reflns_limit_h_min -11
_diffrn_reflns_limit_k_max 16
_diffrn_reflns_limit_k_min -15
_diffrn_reflns_limit_l_max 24
_diffrn_reflns_limit_l_min -24
_diffrn_reflns_number 26820
_diffrn_reflns_point_group_measured_fraction_full 0.997
_diffrn_reflns_point_group_measured_fraction_max 0.993
_diffrn_reflns_theta_full 25.242
_diffrn_reflns_theta_max 27.521
_diffrn_reflns_theta_min 2.533
_diffrn_source 'Rotating Anode'
_diffrn_source_current 55.0
_diffrn_source_power 2.475
_diffrn_source_voltage 45.0
_exptl_absorpt_coefficient_mu 3.597
_exptl_absorpt_correction_T_max 1.000
_exptl_absorpt_correction_T_min 0.642
_exptl_absorpt_correction_type multi-scan
_exptl_absorpt_process_details
;
Rigaku CrystalClear-SM Expert 3.1 b27
;
_exptl_crystal_colour Orange
_exptl_crystal_density_diffrn 1.536
_exptl_crystal_description Plate
_exptl_crystal_F_000 922
_exptl_crystal_size_max 0.240
_exptl_crystal_size_mid 0.140
_exptl_crystal_size_min 0.020
_refine_diff_density_max 1.697
_refine_diff_density_min -1.339
_refine_diff_density_rms 0.126
_refine_ls_extinction_method none
_refine_ls_goodness_of_fit_ref 1.047
_refine_ls_hydrogen_treatment constr
_refine_ls_matrix_type full
_refine_ls_number_parameters 536
_refine_ls_number_reflns 9045
_refine_ls_number_restraints 80
_refine_ls_restrained_S_all 1.048
_refine_ls_R_factor_all 0.0313
_refine_ls_R_factor_gt 0.0303
_refine_ls_shift/su_max 0.005
_refine_ls_shift/su_mean 0.000
_refine_ls_structure_factor_coef Fsqd
_refine_ls_weighting_details 'w=1/[\s^2^(Fo^2^)+(0.0610P)^2^+0.6906P] where P=(Fo^2^+2Fc^2^)/3'
_refine_ls_weighting_scheme calc
_refine_ls_wR_factor_gt 0.0843
_refine_ls_wR_factor_ref 0.0853
_reflns_Friedel_coverage 0.000
_reflns_number_gt 8652
_reflns_number_total 9045
_reflns_threshold_expression 'I > 2\s(I)'
_cod_data_source_file c6dt01335j2.cif
_cod_data_source_block PtL4acac
_cod_depositor_comments
;
The following automatic conversions were performed:

'_exptl_absorpt_correction_type' value 'Multi-scan' changed to
'multi-scan' according to
/usr/data/users/saulius/crontab/automatic-downloads/rss-feeds/RSC/lib/dictionaries/cif_core.dic
dictionary named 'cif_core.dic' version 2.4.2 from 2011-04-26.

Automatic conversion script
Id: cif_fix_values 4268 2015-11-12 08:31:59Z antanas 

 Adding full bibliography for 7039369--7039370.cif.
;
_cod_original_formula_sum 'C49.50 H48 N2 O3 Pt'
_cod_database_code 7039370
_shelx_shelxl_version_number 2014/7
_shelx_space_group_comment
;
The symmetry employed for this shelxl refinement is uniquely defined
by the following loop, which should always be used as a source of
symmetry information in preference to the above space-group names.
They are only intended as comments.
;
_shelx_estimated_absorpt_t_min 0.479
_shelx_estimated_absorpt_t_max 0.932

loop_
_space_group_symop_operation_xyz
'x, y, z'
'-x, -y, -z'

loop_
_atom_site_label
_atom_site_type_symbol
_atom_site_fract_x
_atom_site_fract_y
_atom_site_fract_z
_atom_site_U_iso_or_equiv
_atom_site_adp_type
_atom_site_occupancy
_atom_site_site_symmetry_order
_atom_site_calc_flag
_atom_site_refinement_flags_posn
_atom_site_refinement_flags_adp
_atom_site_refinement_flags_occupancy
_atom_site_disorder_assembly
_atom_site_disorder_group
Pt1 Pt 0.51782(2) -0.11192(2) 0.73287(2) 0.01939(5) Uani 1 1 d . . . . .
C1 C 0.2967(4) -0.0791(3) 0.76550(18) 0.0230(6) Uani 1 1 d . . . . .
C2 C 0.2239(3) -0.1353(3) 0.82786(17) 0.0264(6) Uani 1 1 d . . . . .
H2 H 0.2828 -0.1984 0.8587 0.032 Uiso 1 1 calc R U . . .
C3 C 0.0669(4) -0.1002(3) 0.84530(19) 0.0313(7) Uani 1 1 d . . . . .
H3 H 0.0198 -0.1396 0.8878 0.038 Uiso 1 1 calc R U . . .
C4 C -0.0228(4) -0.0074(3) 0.80106(19) 0.0323(7) Uani 1 1 d . . . . .
H4 H -0.1300 0.0164 0.8136 0.039 Uiso 1 1 calc R U . . .
C5 C 0.0467(4) 0.0496(3) 0.73841(18) 0.0283(6) Uani 1 1 d . . . . .
H5 H -0.0127 0.1127 0.7078 0.034 Uiso 1 1 calc R U . . .
C6 C 0.2050(4) 0.0130(3) 0.72111(17) 0.0228(6) Uani 1 1 d . . . . .
C7 C 0.2899(3) 0.0645(2) 0.65593(16) 0.0218(5) Uani 1 1 d . . . . .
C8 C 0.2206(3) 0.1617(2) 0.60707(16) 0.0224(5) Uani 1 1 d . . . . .
H8 H 0.1130 0.1925 0.6138 0.027 Uiso 1 1 calc R U . . .
C9 C 0.3057(3) 0.2124(3) 0.55012(17) 0.0218(6) Uani 1 1 d . . . . .
C10 C 0.4612(3) 0.1575(2) 0.53559(16) 0.0218(5) Uani 1 1 d . . . . .
C11 C 0.5224(3) 0.0537(2) 0.58235(15) 0.0212(5) Uani 1 1 d . . . . .
C12 C 0.6708(3) -0.0082(3) 0.56237(16) 0.0241(6) Uani 1 1 d . . . . .
H12 H 0.7111 -0.0794 0.5914 0.029 Uiso 1 1 calc R U . . .
C13 C 0.7559(3) 0.0340(3) 0.50191(17) 0.0259(6) Uani 1 1 d . . . . .
H13 H 0.8551 -0.0084 0.4897 0.031 Uiso 1 1 calc R U . . .
C14 C 0.6992(4) 0.1397(3) 0.45705(18) 0.0290(6) Uani 1 1 d . . . . .
H14 H 0.7609 0.1687 0.4159 0.035 Uiso 1 1 calc R U . . .
C15 C 0.5539(4) 0.1999(3) 0.47369(17) 0.0255(6) Uani 1 1 d . . . . .
H15 H 0.5150 0.2705 0.4435 0.031 Uiso 1 1 calc R U . . .
C16 C 0.2233(3) 0.3134(2) 0.49720(16) 0.0223(5) Uani 1 1 d . . . . .
C17 C 0.1597(3) 0.5122(2) 0.44753(16) 0.0229(6) Uani 1 1 d . . . . .
H17A H 0.0837 0.5576 0.4780 0.027 Uiso 1 1 calc R U . . .
H17B H 0.1005 0.4844 0.4165 0.027 Uiso 1 1 calc R U . . .
C18 C 0.2529(3) 0.5877(3) 0.39696(16) 0.0205(6) Uani 1 1 d . . . . .
C19 C 0.2264(3) 0.6984(3) 0.40493(17) 0.0243(6) Uani 1 1 d . . . . .
H19 H 0.1616 0.7209 0.4455 0.029 Uiso 1 1 calc R U . . .
C20 C 0.2926(3) 0.7764(3) 0.35501(18) 0.0246(6) Uani 1 1 d . . . . .
H20 H 0.2706 0.8514 0.3614 0.029 Uiso 1 1 calc R U . . .
C21 C 0.3910(3) 0.7458(3) 0.29555(17) 0.0224(6) Uani 1 1 d . . . . .
C22 C 0.4611(4) 0.8247(3) 0.24187(19) 0.0272(6) Uani 1 1 d . . . . .
H22 H 0.4391 0.9005 0.2466 0.033 Uiso 1 1 calc R U . . .
C23 C 0.5566(4) 0.7929(3) 0.18569(18) 0.0284(7) Uani 1 1 d . . . . .
H23 H 0.6008 0.8466 0.1514 0.034 Uiso 1 1 calc R U . . .
C24 C 0.5933(4) 0.6790(3) 0.17632(18) 0.0249(6) Uani 1 1 d . . . . .
C25 C 0.5269(3) 0.5998(3) 0.22745(16) 0.0213(6) Uani 1 1 d . . . . .
C26 C 0.4228(3) 0.6328(2) 0.28737(16) 0.0193(5) Uani 1 1 d . . . . .
C27 C 0.3525(3) 0.5530(2) 0.33756(16) 0.0202(6) Uani 1 1 d . . . . .
C28 C 0.3856(3) 0.4409(2) 0.32556(16) 0.0222(6) Uani 1 1 d . . . . .
H28 H 0.3359 0.3878 0.3573 0.027 Uiso 1 1 calc R U . . .
C29 C 0.4863(4) 0.4088(3) 0.26988(17) 0.0250(6) Uani 1 1 d . . . . .
H29 H 0.5077 0.3334 0.2643 0.030 Uiso 1 1 calc R U . . .
C30 C 0.5611(4) 0.4867(3) 0.21932(17) 0.0235(6) Uani 1 1 d . . . . .
C31 C 0.6641(4) 0.4554(3) 0.16037(18) 0.0293(7) Uani 1 1 d . . . . .
H31 H 0.6880 0.3803 0.1542 0.035 Uiso 1 1 calc R U . . .
C32 C 0.7308(4) 0.5342(3) 0.11116(18) 0.0319(7) Uani 1 1 d . . . . .
H32 H 0.8014 0.5118 0.0723 0.038 Uiso 1 1 calc R U . . .
C33 C 0.6961(4) 0.6439(3) 0.11805(18) 0.0308(7) Uani 1 1 d . . . . .
H33 H 0.7414 0.6967 0.0834 0.037 Uiso 1 1 calc R U . . .
C34 C 0.3322(3) 0.4400(2) 0.55316(15) 0.0211(5) Uani 1 1 d . . . . .
H34A H 0.3935 0.4952 0.5283 0.025 Uiso 1 1 calc R U . . .
H34B H 0.4058 0.3710 0.5748 0.025 Uiso 1 1 calc R U . . .
C35 C 0.2276(3) 0.4860(2) 0.61604(16) 0.0224(5) Uani 1 1 d . . . . .
H35A H 0.2900 0.5147 0.6450 0.027 Uiso 1 1 calc R U . . .
H35B H 0.1454 0.5492 0.5943 0.027 Uiso 1 1 calc R U . . .
C36 C 0.1523(3) 0.3987(2) 0.66789(15) 0.0214(5) Uani 1 1 d . . . . .
H36A H 0.0917 0.3695 0.6383 0.026 Uiso 1 1 calc R U . . .
H36B H 0.2353 0.3358 0.6893 0.026 Uiso 1 1 calc R U . . .
C37 C 0.0462(3) 0.4393(2) 0.73098(16) 0.0223(5) Uani 1 1 d . . . . .
H37A H -0.0400 0.5003 0.7105 0.027 Uiso 1 1 calc R U . . .
H37B H 0.1049 0.4693 0.7610 0.027 Uiso 1 1 calc R U . . .
C38 C -0.0189(3) 0.3448(3) 0.77994(16) 0.0244(6) Uani 1 1 d . . . . .
H38A H 0.0684 0.2836 0.7990 0.029 Uiso 1 1 calc R U . . .
H38B H -0.0774 0.3156 0.7493 0.029 Uiso 1 1 calc R U . . .
C39 C -0.1255(3) 0.3783(3) 0.84559(17) 0.0253(6) Uani 1 1 d . . . . .
H39A H -0.0683 0.4091 0.8758 0.030 Uiso 1 1 calc R U . . .
H39B H -0.2149 0.4378 0.8268 0.030 Uiso 1 1 calc R U . . .
C40 C -0.1845(4) 0.2806(3) 0.89425(18) 0.0310(7) Uani 1 1 d . . . . .
H40A H -0.0949 0.2213 0.9131 0.037 Uiso 1 1 calc R U . . .
H40B H -0.2411 0.2497 0.8639 0.037 Uiso 1 1 calc R U . . .
C41 C -0.2915(5) 0.3133(3) 0.9598(2) 0.0404(8) Uani 1 1 d . . . . .
H41A H -0.3781 0.3743 0.9417 0.061 Uiso 1 1 calc R U . . .
H41B H -0.2335 0.3375 0.9926 0.061 Uiso 1 1 calc R U . . .
H41C H -0.3315 0.2489 0.9870 0.061 Uiso 1 1 calc R U . . .
N1 N 0.4385(3) 0.0130(2) 0.64521(14) 0.0209(5) Uani 1 1 d . . . . .
N2 N 0.2482(3) 0.4151(2) 0.49768(13) 0.0210(5) Uani 1 1 d . . . . .
O1 O 0.1369(3) 0.29766(19) 0.45525(12) 0.0289(5) Uani 1 1 d . . . . .
C51 C 0.8577(4) -0.2225(3) 0.73629(18) 0.0249(6) Uani 1 1 d . . . . .
C52 C 0.8328(4) -0.2922(3) 0.80465(17) 0.0270(6) Uani 1 1 d . . . . .
H52 H 0.9198 -0.3464 0.8245 0.032 Uiso 1 1 calc R U . . .
C53 C 0.6921(4) -0.2890(2) 0.84589(17) 0.0240(6) Uani 1 1 d . . . . .
C54 C 1.0173(4) -0.2361(3) 0.69842(19) 0.0303(7) Uani 1 1 d . . . . .
H54A H 1.0561 -0.1688 0.6958 0.046 Uiso 1 1 calc R U . . .
H54B H 1.0129 -0.2476 0.6483 0.046 Uiso 1 1 calc R U . . .
H54C H 1.0868 -0.3006 0.7264 0.046 Uiso 1 1 calc R U . . .
C55 C 0.6818(4) -0.3641(3) 0.91940(18) 0.0329(7) Uani 1 1 d . . . . .
H55A H 0.6129 -0.4134 0.9179 0.049 Uiso 1 1 calc R U . . .
H55B H 0.6405 -0.3193 0.9570 0.049 Uiso 1 1 calc R U . . .
H55C H 0.7851 -0.4089 0.9317 0.049 Uiso 1 1 calc R U . . .
O51 O 0.7556(3) -0.1456(2) 0.70248(13) 0.0267(5) Uani 1 1 d . . . . .
O52 O 0.5608(3) -0.22420(19) 0.82669(12) 0.0242(4) Uani 1 1 d . . . . .
C61 C 0.6284(14) -0.0072(7) 0.0078(5) 0.051(3) Uani 0.5 1 d D U P A -1
C62 C 0.5218(10) 0.0507(7) 0.0538(5) 0.0327(18) Uani 0.5 1 d D U P A -1
H62 H 0.5591 0.0824 0.0882 0.039 Uiso 0.5 1 calc R U P A -1
C63 C 0.3634(13) 0.0641(9) 0.0516(6) 0.054(3) Uani 0.5 1 d D U P A -1
H63 H 0.2951 0.1046 0.0841 0.064 Uiso 0.5 1 calc R U P A -1
C64 C 0.3036(17) 0.0194(10) 0.0026(7) 0.069(4) Uani 0.5 1 d D U P A -1
H64 H 0.1953 0.0277 0.0007 0.083 Uiso 0.5 1 calc R U P A -1
C65 C 0.4121(16) -0.0394(11) -0.0446(8) 0.079(4) Uani 0.5 1 d D U P A -1
H65 H 0.3741 -0.0704 -0.0791 0.094 Uiso 0.5 1 calc R U P A -1
C66 C 0.5706(16) -0.0537(9) -0.0428(6) 0.070(4) Uani 0.5 1 d D U P A -1
H66 H 0.6394 -0.0942 -0.0751 0.084 Uiso 0.5 1 calc R U P A -1
C67 C 0.7958(13) -0.0210(7) 0.0110(6) 0.067(3) Uani 0.5 1 d D U P A -1
H67A H 0.8362 0.0232 -0.0338 0.101 Uiso 0.5 1 calc R U P A -1
H67B H 0.8468 -0.0998 0.0147 0.101 Uiso 0.5 1 calc R U P A -1
H67C H 0.8163 0.0045 0.0544 0.101 Uiso 0.5 1 calc R U P A -1

loop_
_atom_site_aniso_label
_atom_site_aniso_U_11
_atom_site_aniso_U_22
_atom_site_aniso_U_33
_atom_site_aniso_U_23
_atom_site_aniso_U_13
_atom_site_aniso_U_12
Pt1 0.02056(7) 0.01786(8) 0.01952(8) -0.00351(5) -0.00301(5) -0.00323(5)
C1 0.0253(14) 0.0207(14) 0.0220(14) -0.0033(11) -0.0001(11) -0.0046(11)
C2 0.0247(14) 0.0261(15) 0.0264(15) 0.0005(12) -0.0014(11) -0.0071(12)
C3 0.0305(16) 0.0323(17) 0.0293(16) -0.0005(13) 0.0019(12) -0.0105(13)
C4 0.0244(15) 0.0356(18) 0.0327(17) -0.0012(14) 0.0034(13) -0.0061(13)
C5 0.0246(14) 0.0271(15) 0.0302(16) -0.0011(12) -0.0013(12) -0.0042(12)
C6 0.0225(14) 0.0218(14) 0.0229(14) -0.0027(11) -0.0028(11) -0.0035(11)
C7 0.0214(13) 0.0234(14) 0.0212(14) -0.0060(11) -0.0024(11) -0.0041(11)
C8 0.0185(12) 0.0261(14) 0.0222(13) -0.0050(11) -0.0024(10) -0.0032(11)
C9 0.0227(13) 0.0215(14) 0.0211(14) -0.0039(11) -0.0046(11) -0.0034(11)
C10 0.0206(13) 0.0252(14) 0.0197(13) -0.0049(11) -0.0017(10) -0.0047(11)
C11 0.0220(13) 0.0239(14) 0.0184(13) -0.0047(11) -0.0026(10) -0.0050(11)
C12 0.0236(13) 0.0251(14) 0.0235(14) -0.0072(11) -0.0046(11) -0.0017(11)
C13 0.0232(13) 0.0312(16) 0.0235(14) -0.0090(12) -0.0011(11) -0.0032(12)
C14 0.0245(14) 0.0366(17) 0.0241(15) -0.0038(13) 0.0031(11) -0.0077(13)
C15 0.0253(14) 0.0294(16) 0.0221(14) -0.0035(12) -0.0036(11) -0.0075(12)
C16 0.0201(12) 0.0247(14) 0.0199(13) -0.0005(11) -0.0014(10) -0.0045(11)
C17 0.0188(12) 0.0254(14) 0.0219(13) 0.0011(11) -0.0059(10) -0.0032(11)
C18 0.0175(12) 0.0210(13) 0.0227(14) -0.0017(11) -0.0062(10) -0.0040(10)
C19 0.0206(13) 0.0272(15) 0.0253(15) -0.0069(12) -0.0056(11) -0.0024(11)
C20 0.0211(13) 0.0206(14) 0.0330(16) -0.0053(12) -0.0091(12) -0.0032(11)
C21 0.0208(13) 0.0207(14) 0.0255(15) -0.0002(11) -0.0076(11) -0.0058(11)
C22 0.0291(15) 0.0206(14) 0.0326(17) 0.0013(12) -0.0108(12) -0.0092(12)
C23 0.0316(16) 0.0249(15) 0.0296(16) 0.0046(12) -0.0083(12) -0.0142(13)
C24 0.0276(15) 0.0280(16) 0.0200(14) -0.0008(12) -0.0051(11) -0.0101(12)
C25 0.0220(13) 0.0216(14) 0.0187(13) -0.0011(11) -0.0075(10) -0.0016(11)
C26 0.0194(13) 0.0196(13) 0.0194(13) -0.0009(10) -0.0055(10) -0.0058(10)
C27 0.0204(13) 0.0195(13) 0.0205(13) -0.0008(11) -0.0050(10) -0.0051(10)
C28 0.0262(14) 0.0199(13) 0.0210(13) -0.0004(11) -0.0064(11) -0.0074(11)
C29 0.0304(15) 0.0223(14) 0.0226(14) -0.0046(11) -0.0073(11) -0.0037(12)
C30 0.0237(14) 0.0267(15) 0.0201(14) -0.0051(11) -0.0065(11) -0.0032(11)
C31 0.0314(16) 0.0326(17) 0.0233(15) -0.0075(13) -0.0041(12) -0.0030(13)
C32 0.0296(16) 0.047(2) 0.0189(14) -0.0082(14) -0.0008(12) -0.0062(14)
C33 0.0291(15) 0.0435(19) 0.0200(14) 0.0006(13) -0.0014(12) -0.0148(14)
C34 0.0170(12) 0.0263(14) 0.0190(13) -0.0008(11) -0.0042(10) -0.0049(10)
C35 0.0202(13) 0.0262(14) 0.0218(14) -0.0042(11) -0.0051(10) -0.0058(11)
C36 0.0207(13) 0.0231(13) 0.0187(13) -0.0017(10) -0.0031(10) -0.0032(11)
C37 0.0240(13) 0.0223(14) 0.0191(13) -0.0016(11) -0.0017(10) -0.0046(11)
C38 0.0231(13) 0.0266(15) 0.0216(14) -0.0026(11) -0.0013(11) -0.0038(11)
C39 0.0242(14) 0.0289(15) 0.0223(14) -0.0039(12) 0.0003(11) -0.0064(12)
C40 0.0302(16) 0.0306(16) 0.0276(16) -0.0004(13) 0.0024(12) -0.0050(13)
C41 0.045(2) 0.0387(19) 0.0330(18) -0.0008(15) 0.0121(15) -0.0133(16)
N1 0.0218(12) 0.0220(12) 0.0170(11) -0.0005(9) -0.0032(9) -0.0032(9)
N2 0.0192(11) 0.0238(12) 0.0172(11) 0.0002(9) -0.0024(9) -0.0027(9)
O1 0.0316(11) 0.0275(11) 0.0280(11) -0.0007(9) -0.0119(9) -0.0071(9)
C51 0.0195(13) 0.0271(15) 0.0279(15) -0.0078(12) -0.0041(11) -0.0018(11)
C52 0.0251(14) 0.0276(15) 0.0251(15) -0.0023(12) -0.0069(11) -0.0002(12)
C53 0.0291(15) 0.0215(14) 0.0213(14) -0.0036(11) -0.0058(11) -0.0042(11)
C54 0.0242(15) 0.0374(18) 0.0276(16) -0.0048(14) -0.0026(12) -0.0044(13)
C55 0.0355(17) 0.0302(17) 0.0263(16) -0.0011(13) -0.0034(13) 0.0017(14)
O51 0.0215(10) 0.0297(12) 0.0259(11) -0.0015(9) -0.0017(8) -0.0036(9)
O52 0.0265(11) 0.0228(11) 0.0197(10) -0.0010(8) -0.0026(8) -0.0013(8)
C61 0.089(6) 0.029(4) 0.029(4) -0.009(3) 0.019(4) -0.008(4)
C62 0.060(5) 0.022(3) 0.017(3) -0.005(3) 0.003(3) -0.012(4)
C63 0.072(6) 0.041(5) 0.048(6) 0.004(4) -0.005(4) -0.025(4)
C64 0.114(9) 0.056(7) 0.050(6) 0.013(5) -0.024(6) -0.056(7)
C65 0.146(11) 0.055(7) 0.043(6) 0.007(5) -0.009(7) -0.052(8)
C66 0.135(11) 0.046(6) 0.036(5) -0.013(4) 0.004(6) -0.034(7)
C67 0.072(6) 0.054(6) 0.067(7) -0.011(5) 0.015(4) -0.007(4)

loop_
_atom_type_symbol
_atom_type_description
_atom_type_scat_dispersion_real
_atom_type_scat_dispersion_imag
_atom_type_scat_source
C C 0.0033 0.0016 'International Tables Vol C Tables 4.2.6.8 and 6.1.1.4'
H H 0.0000 0.0000 'International Tables Vol C Tables 4.2.6.8 and 6.1.1.4'
N N 0.0061 0.0033 'International Tables Vol C Tables 4.2.6.8 and 6.1.1.4'
O O 0.0106 0.0060 'International Tables Vol C Tables 4.2.6.8 and 6.1.1.4'
Pt Pt -1.7033 8.3905 'International Tables Vol C Tables 4.2.6.8 and 6.1.1.4'

loop_
_geom_angle_atom_site_label_1
_geom_angle_atom_site_label_2
_geom_angle_atom_site_label_3
_geom_angle
C1 Pt1 O52 89.44(11)
C1 Pt1 N1 81.28(12)
O52 Pt1 N1 170.39(9)
C1 Pt1 O51 177.52(9)
O52 Pt1 O51 89.07(9)
N1 Pt1 O51 100.11(10)
C2 C1 C6 117.6(3)
C2 C1 Pt1 127.4(2)
C6 C1 Pt1 115.0(2)
C3 C2 C1 120.9(3)
C3 C2 H2 119.5
C1 C2 H2 119.5
C2 C3 C4 120.9(3)
C2 C3 H3 119.6
C4 C3 H3 119.6
C5 C4 C3 119.3(3)
C5 C4 H4 120.3
C3 C4 H4 120.3
C4 C5 C6 119.3(3)
C4 C5 H5 120.4
C6 C5 H5 120.4
C5 C6 C1 121.9(3)
C5 C6 C7 124.3(3)
C1 C6 C7 113.8(3)
N1 C7 C8 121.7(3)
N1 C7 C6 116.0(3)
C8 C7 C6 122.4(3)
C9 C8 C7 120.9(3)
C9 C8 H8 119.5
C7 C8 H8 119.5
C8 C9 C10 118.4(3)
C8 C9 C16 118.5(3)
C10 C9 C16 122.2(3)
C9 C10 C15 122.0(3)
C9 C10 C11 118.5(3)
C15 C10 C11 119.4(3)
N1 C11 C12 120.7(3)
N1 C11 C10 120.9(3)
C12 C11 C10 118.5(3)
C13 C12 C11 120.6(3)
C13 C12 H12 119.7
C11 C12 H12 119.7
C12 C13 C14 121.3(3)
C12 C13 H13 119.4
C14 C13 H13 119.4
C15 C14 C13 119.4(3)
C15 C14 H14 120.3
C13 C14 H14 120.3
C14 C15 C10 120.7(3)
C14 C15 H15 119.6
C10 C15 H15 119.6
O1 C16 N2 123.5(3)
O1 C16 C9 117.2(3)
N2 C16 C9 119.3(3)
N2 C17 C18 116.5(2)
N2 C17 H17A 108.2
C18 C17 H17A 108.2
N2 C17 H17B 108.2
C18 C17 H17B 108.2
H17A C17 H17B 107.3
C19 C18 C27 119.4(3)
C19 C18 C17 118.1(3)
C27 C18 C17 122.1(3)
C20 C19 C18 121.6(3)
C20 C19 H19 119.2
C18 C19 H19 119.2
C19 C20 C21 120.8(3)
C19 C20 H20 119.6
C21 C20 H20 119.6
C20 C21 C26 118.6(3)
C20 C21 C22 122.5(3)
C26 C21 C22 118.9(3)
C23 C22 C21 121.3(3)
C23 C22 H22 119.3
C21 C22 H22 119.3
C22 C23 C24 121.3(3)
C22 C23 H23 119.3
C24 C23 H23 119.3
C25 C24 C33 119.1(3)
C25 C24 C23 119.0(3)
C33 C24 C23 121.9(3)
C24 C25 C30 120.1(3)
C24 C25 C26 120.4(3)
C30 C25 C26 119.5(3)
C21 C26 C27 120.8(3)
C21 C26 C25 119.0(3)
C27 C26 C25 120.2(3)
C18 C27 C26 118.8(3)
C18 C27 C28 122.8(3)
C26 C27 C28 118.4(3)
C29 C28 C27 121.6(3)
C29 C28 H28 119.2
C27 C28 H28 119.2
C28 C29 C30 121.2(3)
C28 C29 H29 119.4
C30 C29 H29 119.4
C31 C30 C25 118.9(3)
C31 C30 C29 122.1(3)
C25 C30 C29 119.0(3)
C32 C31 C30 120.4(3)
C32 C31 H31 119.8
C30 C31 H31 119.8
C33 C32 C31 121.0(3)
C33 C32 H32 119.5
C31 C32 H32 119.5
C32 C33 C24 120.6(3)
C32 C33 H33 119.7
C24 C33 H33 119.7
N2 C34 C35 114.2(2)
N2 C34 H34A 108.7
C35 C34 H34A 108.7
N2 C34 H34B 108.7
C35 C34 H34B 108.7
H34A C34 H34B 107.6
C36 C35 C34 113.0(2)
C36 C35 H35A 109.0
C34 C35 H35A 109.0
C36 C35 H35B 109.0
C34 C35 H35B 109.0
H35A C35 H35B 107.8
C37 C36 C35 115.6(2)
C37 C36 H36A 108.4
C35 C36 H36A 108.4
C37 C36 H36B 108.4
C35 C36 H36B 108.4
H36A C36 H36B 107.4
C36 C37 C38 110.9(2)
C36 C37 H37A 109.5
C38 C37 H37A 109.5
C36 C37 H37B 109.5
C38 C37 H37B 109.5
H37A C37 H37B 108.0
C37 C38 C39 114.3(3)
C37 C38 H38A 108.7
C39 C38 H38A 108.7
C37 C38 H38B 108.7
C39 C38 H38B 108.7
H38A C38 H38B 107.6
C40 C39 C38 112.6(3)
C40 C39 H39A 109.1
C38 C39 H39A 109.1
C40 C39 H39B 109.1
C38 C39 H39B 109.1
H39A C39 H39B 107.8
C39 C40 C41 113.0(3)
C39 C40 H40A 109.0
C41 C40 H40A 109.0
C39 C40 H40B 109.0
C41 C40 H40B 109.0
H40A C40 H40B 107.8
C40 C41 H41A 109.5
C40 C41 H41B 109.5
H41A C41 H41B 109.5
C40 C41 H41C 109.5
H41A C41 H41C 109.5
H41B C41 H41C 109.5
C7 N1 C11 118.7(3)
C7 N1 Pt1 113.13(19)
C11 N1 Pt1 127.9(2)
C16 N2 C34 125.1(2)
C16 N2 C17 117.5(2)
C34 N2 C17 116.3(2)
O51 C51 C52 125.3(3)
O51 C51 C54 115.0(3)
C52 C51 C54 119.6(3)
C53 C52 C51 125.8(3)
C53 C52 H52 117.1
C51 C52 H52 117.1
O52 C53 C52 125.9(3)
O52 C53 C55 113.2(3)
C52 C53 C55 120.8(3)
C51 C54 H54A 109.5
C51 C54 H54B 109.5
H54A C54 H54B 109.5
C51 C54 H54C 109.5
H54A C54 H54C 109.5
H54B C54 H54C 109.5
C53 C55 H55A 109.5
C53 C55 H55B 109.5
H55A C55 H55B 109.5
C53 C55 H55C 109.5
H55A C55 H55C 109.5
H55B C55 H55C 109.5
C51 O51 Pt1 125.9(2)
C53 O52 Pt1 127.5(2)
C62 C61 C66 117.7(9)
C62 C61 C67 122.0(8)
C66 C61 C67 120.2(9)
C63 C62 C61 122.7(9)
C63 C62 H62 118.6
C61 C62 H62 118.6
C64 C63 C62 120.8(10)
C64 C63 H63 119.6
C62 C63 H63 119.6
C63 C64 C65 116.6(11)
C63 C64 H64 121.7
C65 C64 H64 121.7
C66 C65 C64 123.1(11)
C66 C65 H65 118.4
C64 C65 H65 118.4
C65 C66 C61 119.0(10)
C65 C66 H66 120.5
C61 C66 H66 120.5
C61 C67 H67A 109.5
C61 C67 H67B 109.5
H67A C67 H67B 109.5
C61 C67 H67C 109.5
H67A C67 H67C 109.5
H67B C67 H67C 109.5

loop_
_geom_bond_atom_site_label_1
_geom_bond_atom_site_label_2
_geom_bond_distance
Pt1 C1 1.970(3)
Pt1 O52 1.998(2)
Pt1 N1 2.056(3)
Pt1 O51 2.098(2)
C1 C2 1.400(4)
C1 C6 1.404(4)
C2 C3 1.388(4)
C2 H2 0.9500
C3 C4 1.399(5)
C3 H3 0.9500
C4 C5 1.394(4)
C4 H4 0.9500
C5 C6 1.400(4)
C5 H5 0.9500
C6 C7 1.466(4)
C7 N1 1.343(4)
C7 C8 1.408(4)
C8 C9 1.365(4)
C8 H8 0.9500
C9 C10 1.419(4)
C9 C16 1.513(4)
C10 C15 1.422(4)
C10 C11 1.425(4)
C11 N1 1.384(4)
C11 C12 1.422(4)
C12 C13 1.365(4)
C12 H12 0.9500
C13 C14 1.418(4)
C13 H13 0.9500
C14 C15 1.377(4)
C14 H14 0.9500
C15 H15 0.9500
C16 O1 1.231(4)
C16 N2 1.354(4)
C17 N2 1.479(3)
C17 C18 1.514(4)
C17 H17A 0.9900
C17 H17B 0.9900
C18 C19 1.398(4)
C18 C27 1.417(4)
C19 C20 1.390(5)
C19 H19 0.9500
C20 C21 1.397(4)
C20 H20 0.9500
C21 C26 1.424(4)
C21 C22 1.449(4)
C22 C23 1.342(5)
C22 H22 0.9500
C23 C24 1.440(5)
C23 H23 0.9500
C24 C25 1.411(4)
C24 C33 1.416(5)
C25 C30 1.423(4)
C25 C26 1.437(4)
C26 C27 1.426(4)
C27 C28 1.436(4)
C28 C29 1.359(4)
C28 H28 0.9500
C29 C30 1.436(4)
C29 H29 0.9500
C30 C31 1.412(4)
C31 C32 1.392(5)
C31 H31 0.9500
C32 C33 1.376(5)
C32 H32 0.9500
C33 H33 0.9500
C34 N2 1.467(4)
C34 C35 1.540(4)
C34 H34A 0.9900
C34 H34B 0.9900
C35 C36 1.528(4)
C35 H35A 0.9900
C35 H35B 0.9900
C36 C37 1.523(4)
C36 H36A 0.9900
C36 H36B 0.9900
C37 C38 1.524(4)
C37 H37A 0.9900
C37 H37B 0.9900
C38 C39 1.533(4)
C38 H38A 0.9900
C38 H38B 0.9900
C39 C40 1.526(4)
C39 H39A 0.9900
C39 H39B 0.9900
C40 C41 1.529(5)
C40 H40A 0.9900
C40 H40B 0.9900
C41 H41A 0.9800
C41 H41B 0.9800
C41 H41C 0.9800
C51 O51 1.265(4)
C51 C52 1.406(4)
C51 C54 1.504(4)
C52 C53 1.393(4)
C52 H52 0.9500
C53 O52 1.293(4)
C53 C55 1.489(4)
C54 H54A 0.9800
C54 H54B 0.9800
C54 H54C 0.9800
C55 H55A 0.9800
C55 H55B 0.9800
C55 H55C 0.9800
C61 C62 1.389(9)
C61 C66 1.409(11)
C61 C67 1.468(16)
C62 C63 1.386(11)
C62 H62 0.9500
C63 C64 1.380(11)
C63 H63 0.9500
C64 C65 1.418(12)
C64 H64 0.9500
C65 C66 1.385(12)
C65 H65 0.9500
C66 H66 0.9500
C67 H67A 0.9800
C67 H67B 0.9800
C67 H67C 0.9800

loop_
_geom_torsion_atom_site_label_1
_geom_torsion_atom_site_label_2
_geom_torsion_atom_site_label_3
_geom_torsion_atom_site_label_4
_geom_torsion
C6 C1 C2 C3 -0.6(5)
Pt1 C1 C2 C3 177.8(3)
C1 C2 C3 C4 -0.1(5)
C2 C3 C4 C5 0.5(5)
C3 C4 C5 C6 -0.1(5)
C4 C5 C6 C1 -0.7(5)
C4 C5 C6 C7 178.5(3)
C2 C1 C6 C5 1.0(5)
Pt1 C1 C6 C5 -177.6(3)
C2 C1 C6 C7 -178.2(3)
Pt1 C1 C6 C7 3.1(4)
C5 C6 C7 N1 -175.0(3)
C1 C6 C7 N1 4.2(4)
C5 C6 C7 C8 4.7(5)
C1 C6 C7 C8 -176.1(3)
N1 C7 C8 C9 -5.4(5)
C6 C7 C8 C9 174.9(3)
C7 C8 C9 C10 7.7(4)
C7 C8 C9 C16 177.0(3)
C8 C9 C10 C15 174.7(3)
C16 C9 C10 C15 5.8(5)
C8 C9 C10 C11 -1.7(4)
C16 C9 C10 C11 -170.6(3)
C9 C10 C11 N1 -7.0(4)
C15 C10 C11 N1 176.5(3)
C9 C10 C11 C12 172.1(3)
C15 C10 C11 C12 -4.4(4)
N1 C11 C12 C13 -177.5(3)
C10 C11 C12 C13 3.4(4)
C11 C12 C13 C14 -0.4(5)
C12 C13 C14 C15 -1.6(5)
C13 C14 C15 C10 0.6(5)
C9 C10 C15 C14 -173.9(3)
C11 C10 C15 C14 2.5(5)
C8 C9 C16 O1 -70.2(4)
C10 C9 C16 O1 98.6(4)
C8 C9 C16 N2 110.3(3)
C10 C9 C16 N2 -80.9(4)
N2 C17 C18 C19 -117.6(3)
N2 C17 C18 C27 69.2(4)
C27 C18 C19 C20 1.5(4)
C17 C18 C19 C20 -171.9(3)
C18 C19 C20 C21 -1.3(5)
C19 C20 C21 C26 -0.3(4)
C19 C20 C21 C22 179.4(3)
C20 C21 C22 C23 179.3(3)
C26 C21 C22 C23 -1.0(5)
C21 C22 C23 C24 0.0(5)
C22 C23 C24 C25 0.1(5)
C22 C23 C24 C33 -178.8(3)
C33 C24 C25 C30 -1.2(5)
C23 C24 C25 C30 179.9(3)
C33 C24 C25 C26 179.7(3)
C23 C24 C25 C26 0.8(5)
C20 C21 C26 C27 1.7(4)
C22 C21 C26 C27 -178.0(3)
C20 C21 C26 C25 -178.5(3)
C22 C21 C26 C25 1.8(4)
C24 C25 C26 C21 -1.7(4)
C30 C25 C26 C21 179.2(3)
C24 C25 C26 C27 178.1(3)
C30 C25 C26 C27 -1.0(4)
C19 C18 C27 C26 -0.1(4)
C17 C18 C27 C26 173.0(3)
C19 C18 C27 C28 -180.0(3)
C17 C18 C27 C28 -6.9(4)
C21 C26 C27 C18 -1.4(4)
C25 C26 C27 C18 178.7(3)
C21 C26 C27 C28 178.4(3)
C25 C26 C27 C28 -1.4(4)
C18 C27 C28 C29 -177.4(3)
C26 C27 C28 C29 2.8(4)
C27 C28 C29 C30 -1.7(5)
C24 C25 C30 C31 1.2(4)
C26 C25 C30 C31 -179.7(3)
C24 C25 C30 C29 -177.0(3)
C26 C25 C30 C29 2.1(4)
C28 C29 C30 C31 -178.9(3)
C28 C29 C30 C25 -0.8(5)
C25 C30 C31 C32 0.0(5)
C29 C30 C31 C32 178.1(3)
C30 C31 C32 C33 -1.1(5)
C31 C32 C33 C24 1.1(5)
C25 C24 C33 C32 0.1(5)
C23 C24 C33 C32 179.0(3)
N2 C34 C35 C36 70.0(3)
C34 C35 C36 C37 -179.5(2)
C35 C36 C37 C38 -178.6(2)
C36 C37 C38 C39 179.2(2)
C37 C38 C39 C40 -178.4(3)
C38 C39 C40 C41 -179.8(3)
C8 C7 N1 C11 -3.5(4)
C6 C7 N1 C11 176.3(3)
C8 C7 N1 Pt1 171.1(2)
C6 C7 N1 Pt1 -9.1(3)
C12 C11 N1 C7 -169.5(3)
C10 C11 N1 C7 9.5(4)
C12 C11 N1 Pt1 16.8(4)
C10 C11 N1 Pt1 -164.2(2)
O1 C16 N2 C34 171.0(3)
C9 C16 N2 C34 -9.6(4)
O1 C16 N2 C17 3.3(4)
C9 C16 N2 C17 -177.2(2)
C35 C34 N2 C16 -95.8(3)
C35 C34 N2 C17 72.0(3)
C18 C17 N2 C16 -127.6(3)
C18 C17 N2 C34 63.6(3)
O51 C51 C52 C53 0.7(6)
C54 C51 C52 C53 179.8(3)
C51 C52 C53 O52 2.7(5)
C51 C52 C53 C55 -177.2(3)
C52 C51 O51 Pt1 -7.0(5)
C54 C51 O51 Pt1 173.9(2)
C52 C53 O52 Pt1 1.0(5)
C55 C53 O52 Pt1 -179.0(2)
C66 C61 C62 C63 -0.1(3)
C67 C61 C62 C63 -179.8(3)
C61 C62 C63 C64 0.1(3)
C62 C63 C64 C65 -0.4(6)
C63 C64 C65 C66 0.6(8)
C64 C65 C66 C61 -0.5(8)
C62 C61 C66 C65 0.3(6)
C67 C61 C66 C65 -180.0(5)
